data_7229694
loop_
_publ_author_name
'Mohanraj, J.'
'Capria, E.'
'Benevoli, L.'
'Perucchi, A.'
'Demitri, N.'
'Fraleoni-Morgera, A'

_publ_section_title
;
 XRD- and infrared-probed anisotropic thermal expansion properties of an
 organic semiconducting single crystal.
;
_journal_issue 3
_journal_name_full 'Physical chemistry chemical physics : PCCP'
_journal_page_first 1984
_journal_page_last 1992
_journal_paper_doi 10.1039/c7cp05209j
_journal_volume 20
_journal_year 2018
_chemical_formula_moiety 'C7 H5 N O'
_chemical_formula_sum 'C7 H5 N O'
_chemical_formula_weight 119.12
_chemical_name_common 4-hydroxycyanobenzene
_space_group_crystal_system orthorhombic
_space_group_IT_number 60
_space_group_name_Hall '-P 2n 2ab'
_space_group_name_H-M_alt 'P b c n'
_symmetry_space_group_name_Hall '-P 2n 2ab'
_symmetry_space_group_name_H-M 'P b c n'
_atom_sites_solution_hydrogens mixed
_atom_sites_solution_primary direct
_atom_sites_solution_secondary difmap
_audit_creation_method SHELXL-2013
_audit_update_record
;
2017-06-30 deposited with the CCDC.
2017-12-11 downloaded from the CCDC.
;
_cell_angle_alpha 90
_cell_angle_beta 90
_cell_angle_gamma 90
_cell_formula_units_Z 16
_cell_length_a 9.126(2)
_cell_length_b 10.606(1)
_cell_length_c 25.328(3)
_cell_measurement_reflns_used 9798
_cell_measurement_temperature 160(2)
_cell_measurement_theta_max 32.94
_cell_measurement_theta_min 1.87
_cell_volume 2451.5(7)
_computing_cell_refinement 'XDS (Kabsch, 2010)'
_computing_data_collection 'Elettra XRD1 Data Collection SW'
_computing_data_reduction 'XDS - SCALA (Winn, 2011)'
_computing_molecular_graphics 'Coot (Emsley, 2004)'
_computing_publication_material enCIFer/publCIF
_computing_structure_refinement 'SHELXL-2012 (Sheldrick, 2015)'
_computing_structure_solution 'Sir2011 (Burla, 2015)'
_diffrn_ambient_temperature 160(2)
_diffrn_measured_fraction_theta_full 0.981
_diffrn_measured_fraction_theta_max 0.969
_diffrn_measurement_device_type
;
'Huber 4-circles Kappa Goniometer, Pilatus 2M detector'
;
_diffrn_measurement_method 'Rotating crystal'
_diffrn_radiation_type Synchrotron
_diffrn_radiation_wavelength 0.8266
_diffrn_reflns_av_R_equivalents 0.033
_diffrn_reflns_av_unetI/netI 0.0209
_diffrn_reflns_Laue_measured_fraction_full 0.981
_diffrn_reflns_Laue_measured_fraction_max 0.969
_diffrn_reflns_limit_h_max 11
_diffrn_reflns_limit_h_min 0
_diffrn_reflns_limit_k_max 13
_diffrn_reflns_limit_k_min 0
_diffrn_reflns_limit_l_max 33
_diffrn_reflns_limit_l_min 0
_diffrn_reflns_number 12929
_diffrn_reflns_point_group_measured_fraction_full 0.981
_diffrn_reflns_point_group_measured_fraction_max 0.969
_diffrn_reflns_theta_full 29.733
_diffrn_reflns_theta_max 31.099
_diffrn_reflns_theta_min 1.870
_diffrn_source 'Elettra Synchrotron - XRD1 BL'
_diffrn_standards_decay_% 0
_diffrn_standards_interval_count 0
_diffrn_standards_number 0
_exptl_absorpt_coefficient_mu 0.124
_exptl_absorpt_correction_type none
_exptl_crystal_colour colourless
_exptl_crystal_density_diffrn 1.291
_exptl_crystal_description 'thick plate'
_exptl_crystal_F_000 992
_exptl_crystal_size_max 1
_exptl_crystal_size_mid 0.5
_exptl_crystal_size_min 0.25
_refine_diff_density_max 0.225
_refine_diff_density_min -0.206
_refine_diff_density_rms 0.042
_refine_ls_extinction_coef 0.235(9)
_refine_ls_extinction_expression Fc^*^=kFc[1+0.001xFc^2^\l^3^/sin(2\q)]^-1/4^
_refine_ls_extinction_method SHELXL
_refine_ls_goodness_of_fit_ref 1.060
_refine_ls_hydrogen_treatment mixed
_refine_ls_matrix_type full
_refine_ls_number_parameters 172
_refine_ls_number_reflns 2439
_refine_ls_number_restraints 0
_refine_ls_restrained_S_all 1.060
_refine_ls_R_factor_all 0.0386
_refine_ls_R_factor_gt 0.0383
_refine_ls_shift/su_max 0.001
_refine_ls_shift/su_mean 0.000
_refine_ls_structure_factor_coef Fsqd
_refine_ls_weighting_details
;
 w=1/[\s^2^(Fo^2^)+(0.0603P)^2^+0.5351P]
 where P=(Fo^2^+2Fc^2^)/3
;
_refine_ls_weighting_scheme calc
_refine_ls_wR_factor_gt 0.1024
_refine_ls_wR_factor_ref 0.1028
_reflns_Friedel_coverage 0.000
_reflns_number_gt 2398
_reflns_number_total 2439
_reflns_threshold_expression 'I > 2\s(I)'
_cod_data_source_file c7cp05209j2.cif
_cod_data_source_block 4HCB160K
_cod_depositor_comments 'Adding full bibliography for 7229694--7229703.cif.'
_cod_original_cell_volume 2451.5(6)
_cod_database_code 7229694
_shelx_space_group_comment
;
The symmetry employed for this shelxl refinement is uniquely defined
by the following loop, which should always be used as a source of
symmetry information in preference to the above space-group names.
They are only intended as comments.
;
_shelxl_version_number 2012-9

loop_
_space_group_symop_operation_xyz
'x, y, z'
'-x+1/2, -y+1/2, z+1/2'
'x+1/2, -y+1/2, -z'
'-x, y, -z+1/2'
'-x, -y, -z'
'x-1/2, y-1/2, -z-1/2'
'-x-1/2, y-1/2, z'
'x, -y, z-1/2'

loop_
_atom_site_label
_atom_site_type_symbol
_atom_site_fract_x
_atom_site_fract_y
_atom_site_fract_z
_atom_site_U_iso_or_equiv
_atom_site_adp_type
_atom_site_occupancy
_atom_site_site_symmetry_order
_atom_site_calc_flag
_atom_site_refinement_flags_posn
_atom_site_refinement_flags_adp
O1_1 O 0.25395(9) 0.29477(7) 0.75058(3) 0.0315(2) Uani 1 1 d . .
H1_1 H 0.1927(19) 0.3395(16) 0.7279(7) 0.059(5) Uiso 1 1 d . .
C2_1 C 0.33290(11) 0.37202(9) 0.78196(4) 0.0256(3) Uani 1 1 d . .
C3_1 C 0.43637(12) 0.31664(10) 0.81529(4) 0.0295(3) Uani 1 1 d . .
H3_1 H 0.4487 0.2277 0.8153 0.035 Uiso 1 1 calc R U
C4_1 C 0.52070(12) 0.39042(10) 0.84815(4) 0.0302(3) Uani 1 1 d . .
H4_1 H 0.5913 0.3526 0.8707 0.036 Uiso 1 1 calc R U
C5_1 C 0.50194(11) 0.52111(10) 0.84814(4) 0.0275(3) Uani 1 1 d . .
C6_1 C 0.39905(12) 0.57669(10) 0.81461(4) 0.0286(3) Uani 1 1 d . .
H6_1 H 0.3871 0.6657 0.8145 0.034 Uiso 1 1 calc R U
C7_1 C 0.31464(11) 0.50278(10) 0.78168(4) 0.0270(3) Uani 1 1 d . .
H7_1 H 0.2445 0.5406 0.7589 0.032 Uiso 1 1 calc R U
C8_1 C 0.58475(12) 0.60009(10) 0.88304(4) 0.0318(3) Uani 1 1 d . .
N9_1 N 0.64758(11) 0.66652(10) 0.91077(4) 0.0402(3) Uani 1 1 d . .
O1_2 O 0.29089(9) 0.64023(8) 1.03356(3) 0.0363(2) Uani 1 1 d . .
H1_2 H 0.2392(19) 0.7028(18) 1.0480(7) 0.059(5) Uiso 1 1 d . .
C2_2 C 0.21552(11) 0.59407(9) 0.99176(4) 0.0261(3) Uani 1 1 d . .
C3_2 C 0.27308(12) 0.48939(11) 0.96583(4) 0.0315(3) Uani 1 1 d . .
H3_2 H 0.3622 0.4527 0.9777 0.038 Uiso 1 1 calc R U
C4_2 C 0.20070(11) 0.43887(10) 0.92287(4) 0.0309(3) Uani 1 1 d . .
H4_2 H 0.2395 0.3672 0.9053 0.037 Uiso 1 1 calc R U
C5_2 C 0.07029(11) 0.49356(9) 0.90541(4) 0.0268(3) Uani 1 1 d . .
C6_2 C 0.01261(11) 0.59747(10) 0.93180(4) 0.0284(3) Uani 1 1 d . .
H6_2 H -0.0767 0.6340 0.9201 0.034 Uiso 1 1 calc R U
C7_2 C 0.08423(11) 0.64758(9) 0.97484(4) 0.0276(3) Uani 1 1 d . .
H7_2 H 0.0443 0.7182 0.9929 0.033 Uiso 1 1 calc R U
C8_2 C -0.00425(12) 0.44536(10) 0.85968(4) 0.0320(3) Uani 1 1 d . .
N9_2 N -0.06470(12) 0.40987(10) 0.82302(4) 0.0421(3) Uani 1 1 d . .

loop_
_atom_site_aniso_label
_atom_site_aniso_U_11
_atom_site_aniso_U_22
_atom_site_aniso_U_33
_atom_site_aniso_U_23
_atom_site_aniso_U_13
_atom_site_aniso_U_12
O1_1 0.0369(4) 0.0286(4) 0.0291(4) 0.0043(3) -0.0091(3) -0.0068(3)
C2_1 0.0273(5) 0.0290(5) 0.0204(5) 0.0035(3) -0.0006(4) -0.0032(4)
C3_1 0.0358(6) 0.0257(5) 0.0270(5) 0.0043(4) -0.0039(4) 0.0021(4)
C4_1 0.0321(5) 0.0335(5) 0.0251(5) 0.0043(4) -0.0058(4) 0.0043(4)
C5_1 0.0276(5) 0.0319(5) 0.0229(5) -0.0001(4) -0.0022(4) 0.0002(4)
C6_1 0.0318(5) 0.0267(5) 0.0271(5) 0.0015(4) -0.0029(4) 0.0021(4)
C7_1 0.0270(5) 0.0290(5) 0.0248(5) 0.0053(4) -0.0040(4) 0.0015(4)
C8_1 0.0318(5) 0.0348(6) 0.0287(5) -0.0003(4) -0.0045(4) 0.0039(4)
N9_1 0.0434(6) 0.0381(5) 0.0392(5) -0.0081(4) -0.0136(4) 0.0030(4)
O1_2 0.0366(5) 0.0400(5) 0.0321(4) -0.0111(3) -0.0096(3) 0.0034(3)
C2_2 0.0273(5) 0.0290(5) 0.0219(5) -0.0006(4) 0.0000(4) -0.0027(4)
C3_2 0.0279(5) 0.0378(6) 0.0287(5) -0.0037(4) -0.0034(4) 0.0074(4)
C4_2 0.0313(5) 0.0354(5) 0.0260(5) -0.0062(4) 0.0008(4) 0.0057(4)
C5_2 0.0284(5) 0.0304(5) 0.0216(5) 0.0011(4) -0.0007(4) -0.0034(4)
C6_2 0.0251(5) 0.0285(5) 0.0316(5) 0.0027(4) -0.0027(4) 0.0010(4)
C7_2 0.0286(5) 0.0247(5) 0.0297(5) -0.0017(4) 0.0013(4) 0.0010(4)
C8_2 0.0331(6) 0.0347(6) 0.0283(5) 0.0008(4) -0.0027(4) -0.0005(4)
N9_2 0.0458(6) 0.0464(6) 0.0340(5) -0.0044(4) -0.0125(4) -0.0011(5)

loop_
_atom_type_symbol
_atom_type_description
_atom_type_scat_dispersion_real
_atom_type_scat_dispersion_imag
_atom_type_scat_source
C C -0.0020 0.0023 'International Tables Vol C Tables 4.2.6.8 and 6.1.1.4'
N N -0.0031 0.0047 'International Tables Vol C Tables 4.2.6.8 and 6.1.1.4'
O O -0.0042 0.0085 'International Tables Vol C Tables 4.2.6.8 and 6.1.1.4'
H H 0.0000 0.0000 'International Tables Vol C Tables 4.2.6.8 and 6.1.1.4'

loop_
_geom_angle_atom_site_label_1
_geom_angle_atom_site_label_2
_geom_angle_atom_site_label_3
_geom_angle
C2_1 O1_1 H1_1 112.0(11)
O1_1 C2_1 C3_1 117.49(9)
O1_1 C2_1 C7_1 122.41(9)
C3_1 C2_1 C7_1 120.10(9)
C4_1 C3_1 C2_1 120.28(9)
C4_1 C3_1 H3_1 119.9
C2_1 C3_1 H3_1 119.9
C3_1 C4_1 C5_1 119.68(9)
C3_1 C4_1 H4_1 120.2
C5_1 C4_1 H4_1 120.2
C6_1 C5_1 C4_1 120.10(9)
C6_1 C5_1 C8_1 118.87(9)
C4_1 C5_1 C8_1 121.01(9)
C7_1 C6_1 C5_1 120.21(9)
C7_1 C6_1 H6_1 119.9
C5_1 C6_1 H6_1 119.9
C6_1 C7_1 C2_1 119.63(9)
C6_1 C7_1 H7_1 120.2
C2_1 C7_1 H7_1 120.2
N9_1 C8_1 C5_1 177.67(11)
C2_2 O1_2 H1_2 108.7(11)
O1_2 C2_2 C3_2 117.73(9)
O1_2 C2_2 C7_2 122.00(9)
C3_2 C2_2 C7_2 120.27(9)
C4_2 C3_2 C2_2 120.03(9)
C4_2 C3_2 H3_2 120.0
C2_2 C3_2 H3_2 120.0
C3_2 C4_2 C5_2 119.75(9)
C3_2 C4_2 H4_2 120.1
C5_2 C4_2 H4_2 120.1
C6_2 C5_2 C4_2 119.94(9)
C6_2 C5_2 C8_2 119.31(9)
C4_2 C5_2 C8_2 120.74(9)
C7_2 C6_2 C5_2 120.39(9)
C7_2 C6_2 H6_2 119.8
C5_2 C6_2 H6_2 119.8
C6_2 C7_2 C2_2 119.61(9)
C6_2 C7_2 H7_2 120.2
C2_2 C7_2 H7_2 120.2
N9_2 C8_2 C5_2 178.36(12)

loop_
_geom_bond_atom_site_label_1
_geom_bond_atom_site_label_2
_geom_bond_distance
O1_1 C2_1 1.3498(12)
O1_1 H1_1 0.931(18)
C2_1 C3_1 1.3962(14)
C2_1 C7_1 1.3969(15)
C3_1 C4_1 1.3775(15)
C3_1 H3_1 0.9500
C4_1 C5_1 1.3966(15)
C4_1 H4_1 0.9500
C5_1 C6_1 1.3965(14)
C5_1 C8_1 1.4332(15)
C6_1 C7_1 1.3798(15)
C6_1 H6_1 0.9500
C7_1 H7_1 0.9500
C8_1 N9_1 1.1483(15)
O1_2 C2_2 1.3541(12)
O1_2 H1_2 0.893(19)
C2_2 C3_2 1.3927(14)
C2_2 C7_2 1.3933(14)
C3_2 C4_2 1.3810(15)
C3_2 H3_2 0.9500
C4_2 C5_2 1.3959(15)
C4_2 H4_2 0.9500
C5_2 C6_2 1.3923(15)
C5_2 C8_2 1.4372(14)
C6_2 C7_2 1.3777(14)
C6_2 H6_2 0.9500
C7_2 H7_2 0.9500
C8_2 N9_2 1.1438(15)

loop_
_geom_torsion_atom_site_label_1
_geom_torsion_atom_site_label_2
_geom_torsion_atom_site_label_3
_geom_torsion_atom_site_label_4
_geom_torsion
O1_1 C2_1 C3_1 C4_1 179.81(9)
C7_1 C2_1 C3_1 C4_1 0.18(15)
C2_1 C3_1 C4_1 C5_1 0.20(16)
C3_1 C4_1 C5_1 C6_1 -0.55(15)
C3_1 C4_1 C5_1 C8_1 178.05(10)
C4_1 C5_1 C6_1 C7_1 0.53(16)
C8_1 C5_1 C6_1 C7_1 -178.10(9)
C5_1 C6_1 C7_1 C2_1 -0.15(16)
O1_1 C2_1 C7_1 C6_1 -179.82(9)
C3_1 C2_1 C7_1 C6_1 -0.21(15)
O1_2 C2_2 C3_2 C4_2 -179.81(9)
C7_2 C2_2 C3_2 C4_2 0.59(16)
C2_2 C3_2 C4_2 C5_2 0.37(17)
C3_2 C4_2 C5_2 C6_2 -0.97(16)
C3_2 C4_2 C5_2 C8_2 177.81(10)
C4_2 C5_2 C6_2 C7_2 0.62(15)
C8_2 C5_2 C6_2 C7_2 -178.18(9)
C5_2 C6_2 C7_2 C2_2 0.33(15)
O1_2 C2_2 C7_2 C6_2 179.47(9)
C3_2 C2_2 C7_2 C6_2 -0.94(15)
